data_2107160
loop_
_publ_author_name
'Schmid, R.L.'
'Szolnai, L.'
'Felsche, J.'
'Huttner, G.'

_publ_section_title
;
 The Structure of Trisodium Hydrogensilicate Dihydrate: High Temperature
 Form
;
_journal_name_full 'Acta Crystallographica B (24,1968-38,1982)'
_journal_page_first 789
_journal_page_last 792
_journal_volume 37
_journal_year 1981
_chemical_formula_sum 'H5 Na3 O6 Si'
_chemical_name_systematic 'Na3 H Si O4 (H2 O)2'
_space_group_IT_number 61
_symmetry_space_group_name_Hall '-P 2ac 2ab'
_symmetry_space_group_name_H-M 'P b c a'
_cell_angle_alpha 90
_cell_angle_beta 90
_cell_angle_gamma 90
_cell_formula_units_Z 8
_cell_length_a 10.38
_cell_length_b 10.053
_cell_length_c 11.414
_cell_volume 1191.052
_citation_journal_id_ASTM ACBCAR
_cod_data_source_file Schmid_ACBCAR_1981_1406.cif
_cod_data_source_block H5Na3O6Si1
_cod_original_formula_sum 'H5 Na3 O6 Si1'
_cod_database_code 2107160

loop_
_symmetry_equiv_pos_as_xyz
x,y,z
-x+1/2,-y,z+1/2
x+1/2,-y+1/2,-z
-x,y+1/2,-z+1/2
-x,-y,-z
x-1/2,y,-z-1/2
-x-1/2,y-1/2,z
x,-y-1/2,z-1/2

loop_
_atom_site_label
_atom_site_type_symbol
_atom_site_fract_x
_atom_site_fract_y
_atom_site_fract_z
_atom_site_occupancy
_atom_site_U_iso_or_equiv
O5 O-2 -0.0603 0.2022 0.3662 1 0.0
H3 H+1 -0.0183 0.2577 0.4358 1 0.0
O1 O-2 0.0978 -0.0216 0.3717 1 0.0
O6 O-2 0.3896 -0.1906 0.5895 1 0.0
H4 H+1 0.3419 -0.1752 0.6691 1 0.0
H2 H+1 -0.1075 0.174 0.3031 1 0.0
Na1 Na+1 0.1085 -0.2473 0.4379 1 0.0
Na3 Na+1 0.5393 -0.0633 0.3466 1 0.0
O4 O-2 0.3211 -0.0881 0.2709 1 0.0
O3 O-2 0.26 0.1637 0.2866 1 0.0
H5 H+1 0.3557 -0.1214 0.5481 1 0.0
Na2 Na+1 0.1193 0.0565 0.5809 1 0.0
Si1 Si+4 0.2452 0.0239 0.3563 1 0.0
H1 H+1 0.3063 -0.1737 0.2769 1 0.0
O2 O-2 0.3219 0.0302 0.4793 1 0.0
